data_8104995
loop_
_publ_author_name
'Cai, Bin'
'Li, Shu-Jing'
'Zhu, Meng-En'
'Li, Meng-Qi'
'Meng, Yuning'

_publ_section_title
;
 The crystal structure of 3,5-dicarboxybenzenaminium perchlorate
 monohydrate, C8H8ClNO9
;
_journal_issue 1
_journal_name_full 'Zeitschrift f\"ur Kristallographie - New Crystal Structures'
_journal_page_first 1
_journal_page_last 2
_journal_paper_doi 10.1515/ncrs-2019-0358
_journal_volume 235
_journal_year 2019
_chemical_formula_moiety 'C8 H8 N O4, Cl O4, H2 O'
_chemical_formula_sum 'C8 H10 Cl N O9'
_chemical_formula_weight 299.62
_space_group_crystal_system monoclinic
_space_group_IT_number 14
_space_group_name_Hall '-P 2yn'
_space_group_name_H-M_alt 'P 1 21/n 1'
_symmetry_Int_Tables_number 14
_atom_sites_solution_primary direct
_cell_angle_alpha 90
_cell_angle_beta 99.760(2)
_cell_angle_gamma 90
_cell_formula_units_Z 4
_cell_length_a 7.1284(3)
_cell_length_b 8.5538(5)
_cell_length_c 18.7089(10)
_cell_measurement_reflns_used 9563
_cell_measurement_temperature 150(2)
_cell_measurement_theta_max 26.334
_cell_measurement_theta_min 3.249
_cell_volume 1124.26(10)
_computing_cell_refinement 'SAINT v8.37A (Bruker, 2015) [1]'
_computing_data_reduction 'SAINT v8.37A (Bruker, 2015) [1]'
_computing_molecular_graphics 'Olex2 (Dolomanov et al., 2009 [4])'
_computing_publication_material 'Olex2 (Dolomanov et al., 2009 [4])'
_computing_structure_refinement 'olex2.refine (Bourhis et al., 2015) [3]'
_computing_structure_solution 'ShelXS (Sheldrick, 2008) [2]'
_diffrn_ambient_temperature 150.15
_diffrn_measured_fraction_theta_full 0.9980
_diffrn_measured_fraction_theta_max 0.9980
_diffrn_measurement_device 'Bruker APEX-II diffractometer'
_diffrn_measurement_device_type 'Bruker APEX-II CCD'
_diffrn_measurement_method '\f and \w scans'
_diffrn_radiation_monochromator graphite
_diffrn_radiation_type 'Mo K\a'
_diffrn_radiation_wavelength 0.71073
_diffrn_reflns_av_R_equivalents 0.0312
_diffrn_reflns_av_unetI/netI 0.0182
_diffrn_reflns_limit_h_max 8
_diffrn_reflns_limit_h_min -8
_diffrn_reflns_limit_k_max 10
_diffrn_reflns_limit_k_min -10
_diffrn_reflns_limit_l_max 23
_diffrn_reflns_limit_l_min -23
_diffrn_reflns_number 17482
_diffrn_reflns_theta_full 25.1999
_diffrn_reflns_theta_max 25.20
_diffrn_reflns_theta_min 2.21
_exptl_absorpt_coefficient_mu 0.387
_exptl_absorpt_correction_T_max 0.7454
_exptl_absorpt_correction_T_min 0.7073
_exptl_absorpt_correction_type multi-scan
_exptl_absorpt_process_details
;
SADABS-2016/2 (Bruker,2016/2) was used for absorption correction.
wR2(int) was 0.0667 before and 0.0528 after correction.
The Ratio of minimum to maximum transmission is 0.9489.
The \l/2 correction factor is Not present.
;
_exptl_crystal_colour colorless
_exptl_crystal_density_diffrn 1.7700
_exptl_crystal_density_method 'not measured'
_exptl_crystal_description block
_exptl_crystal_F_000 617.0809
_exptl_crystal_size_max 0.25
_exptl_crystal_size_mid 0.15
_exptl_crystal_size_min 0.09
_refine_diff_density_max 0.8660
_refine_diff_density_min -0.5685
_refine_diff_density_rms 0.0771
_refine_ls_d_res_high 0.8346
_refine_ls_d_res_low 9.2191
_refine_ls_goodness_of_fit_ref 1.0672
_refine_ls_hydrogen_treatment mixed
_refine_ls_matrix_type full
_refine_ls_number_constraints 13
_refine_ls_number_parameters 180
_refine_ls_number_reflns 2024
_refine_ls_number_restraints 0
_refine_ls_restrained_S_all 1.0672
_refine_ls_R_factor_all 0.0424
_refine_ls_R_factor_gt 0.0381
_refine_ls_shift/su_max 0.0000
_refine_ls_shift/su_mean 0.0000
_refine_ls_structure_factor_coef Fsqd
_refine_ls_weighting_details 'w=1/[\s^2^(Fo^2^)+(0.0523P)^2^+1.5467P] where P=(Fo^2^+2Fc^2^)/3'
_refine_ls_weighting_scheme calc
_refine_ls_wR_factor_gt 0.0982
_refine_ls_wR_factor_ref 0.1031
_reflns_Friedel_coverage 0.0
_reflns_limit_h_max 7
_reflns_limit_h_min -8
_reflns_limit_k_max 10
_reflns_limit_k_min 0
_reflns_limit_l_max 22
_reflns_limit_l_min -6
_reflns_number_gt 1827
_reflns_number_total 2024
_reflns_threshold_expression I>=2u(I)
_cod_data_source_file suppl_ncrs-2019-0358_suppl.cif
_cod_data_source_block 1
_cod_original_sg_symbol_H-M 'P 21/n'
_cod_database_code 8104995
_olex2_refinement_description
;
1. Fixed Uiso
 At 1.2 times of:
  All C(H) groups, All N(H,H,H) groups
 At 1.5 times of:
  All O(H,H) groups
2.a Riding coordinates:
 N1(H1a,H1b,H1c), O1W(H1Wa,H1Wb)
2.b Aromatic/amide H refined with riding coordinates:
 C3(H3), C5(H5), C7(H7)
;

loop_
_space_group_symop_id
_space_group_symop_operation_xyz
1 x,y,z
2 -x+1/2,y+1/2,-z+1/2
3 -x,-y,-z
4 x-1/2,-y-1/2,z-1/2

loop_
_atom_site_label
_atom_site_type_symbol
_atom_site_fract_x
_atom_site_fract_y
_atom_site_fract_z
_atom_site_U_iso_or_equiv
_atom_site_adp_type
_atom_site_occupancy
_atom_site_refinement_flags_posn
C1 C 0.2078(3) 0.0638(2) 0.45455(11) 0.0131(4) Uani 1.000000 .
C2 C 0.3756(3) 0.1048(2) 0.42138(11) 0.0125(4) Uani 1.000000 .
C3 C 0.3941(3) 0.0312(2) 0.35643(11) 0.0131(4) Uani 1.000000 .
H3 H 0.3002(3) -0.0405(2) 0.33421(11) 0.0157(5) Uiso 1.000000 R
C4 C 0.5515(3) 0.0644(2) 0.32497(11) 0.0126(4) Uani 1.000000 .
C5 C 0.6899(3) 0.1691(2) 0.35606(11) 0.0137(4) Uani 1.000000 .
H5 H 0.7972(3) 0.1906(2) 0.33371(11) 0.0164(5) Uiso 1.000000 R
C6 C 0.6686(3) 0.2425(2) 0.42085(11) 0.0137(4) Uani 1.000000 .
C7 C 0.5121(3) 0.2112(2) 0.45407(11) 0.0130(4) Uani 1.000000 .
H7 H 0.4985(3) 0.2614(2) 0.49820(11) 0.0156(5) Uiso 1.000000 R
C8 C 0.8149(3) 0.3568(3) 0.45430(11) 0.0157(4) Uani 1.000000 .
Cl1 Cl 0.07953(7) 0.06810(6) 0.18260(3) 0.01678(18) Uani 1.000000 .
H1 H 0.099(5) 0.099(4) 0.5339(19) 0.051(10) Uiso 1.000000 .
H3a H 0.908(8) 0.483(7) 0.541(3) 0.13(2) Uiso 1.000000 .
N1 N 0.5731(2) -0.0127(2) 0.25680(9) 0.0158(4) Uani 1.000000 .
H1a H 0.6058(2) 0.0595(2) 0.22535(9) 0.0189(5) Uiso 1.000000 R
H1b H 0.6658(2) -0.0867(2) 0.26573(9) 0.0189(5) Uiso 1.000000 R
H1c H 0.4612(2) -0.0586(2) 0.23703(9) 0.0189(5) Uiso 1.000000 R
O1 O 0.2000(2) 0.13317(19) 0.51658(8) 0.0185(4) Uani 1.000000 .
O2 O 0.0874(2) -0.03085(19) 0.42635(8) 0.0185(4) Uani 1.000000 .
O3 O 0.8048(3) 0.4030(2) 0.51798(9) 0.0278(4) Uani 1.000000 .
O4 O 0.9415(2) 0.3993(2) 0.41818(9) 0.0233(4) Uani 1.000000 .
O5 O -0.0293(3) 0.0159(3) 0.23594(12) 0.0559(7) Uani 1.000000 .
O6 O 0.1932(3) 0.1986(2) 0.20877(12) 0.0516(7) Uani 1.000000 .
O7 O 0.2019(2) -0.0569(2) 0.16849(10) 0.0325(5) Uani 1.000000 .
O8 O -0.0494(2) 0.1079(2) 0.11703(9) 0.0248(4) Uani 1.000000 .
O1W O 0.6548(2) 0.25237(19) 0.17656(8) 0.0210(4) Uani 1.000000 .
H1Wa H 0.5537(2) 0.29702(19) 0.15639(8) 0.0315(6) Uiso 1.000000 R
H1Wb H 0.7109(2) 0.22378(19) 0.14205(8) 0.0315(6) Uiso 1.000000 R

loop_
_atom_site_aniso_label
_atom_site_aniso_U_11
_atom_site_aniso_U_22
_atom_site_aniso_U_33
_atom_site_aniso_U_12
_atom_site_aniso_U_13
_atom_site_aniso_U_23
C1 0.0132(10) 0.0137(10) 0.0120(10) 0.0005(8) 0.0005(8) 0.0014(8)
C2 0.0116(10) 0.0133(10) 0.0125(10) -0.0002(8) 0.0018(8) 0.0031(8)
C3 0.0117(9) 0.0131(10) 0.0137(10) -0.0029(8) 0.0002(8) 0.0012(8)
C4 0.0126(10) 0.0140(10) 0.0110(10) 0.0006(8) 0.0017(8) 0.0009(8)
C5 0.0100(9) 0.0170(10) 0.0140(10) -0.0004(8) 0.0020(8) 0.0040(8)
C6 0.0130(10) 0.0140(10) 0.0135(10) -0.0027(8) 0.0004(8) 0.0017(8)
C7 0.0137(10) 0.0135(10) 0.0114(10) -0.0004(8) 0.0007(8) 0.0007(8)
C8 0.0131(10) 0.0179(11) 0.0158(10) -0.0038(8) 0.0016(8) 0.0003(8)
Cl1 0.0154(3) 0.0192(3) 0.0159(3) 0.00463(19) 0.0028(2) 0.00343(19)
N1 0.0141(9) 0.0203(10) 0.0136(9) -0.0026(7) 0.0040(7) -0.0030(7)
O1 0.0178(8) 0.0238(8) 0.0156(8) -0.0086(6) 0.0079(6) -0.0064(6)
O2 0.0153(7) 0.0252(8) 0.0156(8) -0.0099(7) 0.0047(6) -0.0055(6)
O3 0.0326(10) 0.0329(10) 0.0176(9) -0.0173(8) 0.0033(7) -0.0083(7)
O4 0.0171(8) 0.0282(9) 0.0247(9) -0.0118(7) 0.0040(7) -0.0014(7)
O5 0.0284(10) 0.109(2) 0.0343(11) 0.0207(12) 0.0155(9) 0.0362(13)
O6 0.0656(15) 0.0173(9) 0.0581(14) -0.0032(9) -0.0288(12) 0.0009(9)
O7 0.0255(9) 0.0287(10) 0.0387(11) 0.0129(7) -0.0077(8) -0.0104(8)
O8 0.0196(8) 0.0365(10) 0.0174(8) 0.0093(7) 0.0009(6) 0.0055(7)
O1W 0.0179(8) 0.0253(9) 0.0204(8) 0.0066(6) 0.0052(6) 0.0041(7)

loop_
_atom_type_symbol
_atom_type_scat_dispersion_real
_atom_type_scat_dispersion_imag
_atom_type_scat_Cromer_Mann_a1
_atom_type_scat_Cromer_Mann_a2
_atom_type_scat_Cromer_Mann_a3
_atom_type_scat_Cromer_Mann_a4
_atom_type_scat_Cromer_Mann_b1
_atom_type_scat_Cromer_Mann_b2
_atom_type_scat_Cromer_Mann_b3
_atom_type_scat_Cromer_Mann_b4
_atom_type_scat_Cromer_Mann_c
_atom_type_scat_source
_atom_type_scat_dispersion_source
H 0.00000 0.00000 0.49300 0.32291 0.14019 0.04081 10.51090 26.12570 3.14236 57.79970 0.0030380000826 'International Tables Volume C Table 6.1.1.4 (pp. 500-502)' 'Henke, Gullikson and Davis, At. Data and Nucl. Data Tables, 1993, 54, 2'
C 0.00347 0.00161 2.31000 1.02000 1.58860 0.86500 20.84390 10.20750 0.56870 51.65120 0.215599998832 'International Tables Volume C Table 6.1.1.4 (pp. 500-502)' 'Henke, Gullikson and Davis, At. Data and Nucl. Data Tables, 1993, 54, 2'
Cl 0.14873 0.16029 11.46040 7.19640 6.25560 1.64550 0.01040 1.16620 18.51940 47.77840 -9.55739974976 'International Tables Volume C Table 6.1.1.4 (pp. 500-502)' 'Henke, Gullikson and Davis, At. Data and Nucl. Data Tables, 1993, 54, 2'
O 0.01158 0.00611 3.04850 2.28680 1.54630 0.86700 13.27710 5.70110 0.32390 32.90890 0.250800013542 'International Tables Volume C Table 6.1.1.4 (pp. 500-502)' 'Henke, Gullikson and Davis, At. Data and Nucl. Data Tables, 1993, 54, 2'
N 0.00653 0.00323 12.21260 3.13220 2.01250 1.16630 0.00570 9.89330 28.99750 0.58260 -11.5290002823 'International Tables Volume C Table 6.1.1.4 (pp. 500-502)' 'Henke, Gullikson and Davis, At. Data and Nucl. Data Tables, 1993, 54, 2'

loop_
_geom_angle_atom_site_label_1
_geom_angle_atom_site_label_2
_geom_angle_atom_site_label_3
_geom_angle
_geom_angle_site_symmetry_1
_geom_angle_site_symmetry_3
O1 C1 C2 114.95(18) . .
O2 C1 C2 122.03(19) . .
O2 C1 O1 123.00(19) . .
C3 C2 C1 117.45(18) . .
C7 C2 C1 121.60(18) . .
C7 C2 C3 120.95(18) . .
H3 C3 C2 120.59(12) . .
C4 C3 C2 118.82(19) . .
C4 C3 H3 120.59(12) . .
C5 C4 C3 121.71(19) . .
N1 C4 C3 119.38(18) . .
N1 C4 C5 118.91(18) . .
H5 C5 C4 120.63(12) . .
C6 C5 C4 118.73(18) . .
C6 C5 H5 120.63(12) . .
C7 C6 C5 121.00(19) . .
C8 C6 C5 119.26(18) . .
C8 C6 C7 119.74(19) . .
C6 C7 C2 118.79(19) . .
H7 C7 C2 120.60(12) . .
H7 C7 C6 120.60(12) . .
O3 C8 C6 116.90(19) . .
O4 C8 C6 118.37(19) . .
O4 C8 O3 124.7(2) . .
O6 Cl1 O5 110.45(16) . .
O7 Cl1 O5 108.31(14) . .
O7 Cl1 O6 108.74(13) . .
O8 Cl1 O5 108.85(11) . .
O8 Cl1 O6 110.62(11) . .
O8 Cl1 O7 109.84(10) . .
H1a N1 C4 109.5 . .
H1b N1 C4 109.5 . .
H1b N1 H1a 109.5 . .
H1c N1 C4 109.5 . .
H1c N1 H1a 109.5 . .
H1c N1 H1b 109.5 . .
H1 O1 C1 109(2) . .
H3a O3 C8 116(3) . .
H1Wb O1W H1Wa 105.4 . .

loop_
_geom_bond_atom_site_label_1
_geom_bond_atom_site_label_2
_geom_bond_distance
_geom_bond_site_symmetry_2
C1 C2 1.480(3) .
C1 O1 1.313(3) .
C1 O2 1.231(3) .
C2 C3 1.394(3) .
C2 C7 1.396(3) .
C3 H3 0.9500 .
C3 C4 1.382(3) .
C4 C5 1.385(3) .
C4 N1 1.467(3) .
C5 H5 0.9500 .
C5 C6 1.396(3) .
C6 C7 1.392(3) .
C6 C8 1.488(3) .
C7 H7 0.9500 .
C8 O3 1.269(3) .
C8 O4 1.269(3) .
Cl1 O5 1.435(2) .
Cl1 O6 1.417(2) .
Cl1 O7 1.4325(17) .
Cl1 O8 1.4432(16) .
H1 O1 0.88(4) .
H3a O3 1.04(6) .
N1 H1a 0.9100 .
N1 H1b 0.9100 .
N1 H1c 0.9100 .
O1W H1Wa 0.8461 .
O1W H1Wb 0.8510 .
